data_7121168
loop_
_publ_author_name
'Cousin, David'
'Hummersone, Marc G.'
'Bradshaw, Tracey D.'
'Zhang, Jihong'
'Moody, Christopher J.'
'Foreiter, Magdalena B.'
'Summers, Helen S.'
'Lewis, William'
'Wheelhouse, Richard T.'
'Stevens, Malcolm F. G.'

_publ_section_title
;
 Synthesis and growth-inhibitory activities of
 imidazo[5,1-<i>d</i>]-1,2,3,5-tetrazine-8-carboxamides related to the
 anti-tumour drug temozolomide, with appended silicon, benzyl and
 heteromethyl groups at the 3-position.
;
_journal_issue 3
_journal_name_full MedChemComm
_journal_page_first 545
_journal_page_last 553
_journal_paper_doi 10.1039/c7md00554g
_journal_volume 9
_journal_year 2018
_chemical_formula_moiety 'C11 H18 N6 O3 Si'
_chemical_formula_sum 'C11 H18 N6 O3 Si'
_chemical_formula_weight 310.40
_space_group_crystal_system triclinic
_space_group_IT_number 2
_space_group_name_Hall '-P 1'
_space_group_name_H-M_alt 'P -1'
_symmetry_space_group_name_Hall '-P 1'
_symmetry_space_group_name_H-M 'P -1'
_atom_sites_solution_hydrogens geom
_atom_sites_solution_primary iterative
_atom_sites_solution_secondary difmap
_audit_creation_date 2015-06-04
_audit_creation_method
;
Olex2 1.2
(compiled 2015.01.26 svn.r3150 for OlexSys, GUI svn.r4998)
;
_audit_update_record
;
2017-10-30 deposited with the CCDC.
2018-01-19 downloaded from the CCDC.
;
_cell_angle_alpha 88.485(12)
_cell_angle_beta 78.814(11)
_cell_angle_gamma 86.275(12)
_cell_formula_units_Z 2
_cell_length_a 7.5168(10)
_cell_length_b 9.0109(15)
_cell_length_c 11.4120(15)
_cell_measurement_reflns_used 2659
_cell_measurement_temperature 120(2)
_cell_measurement_theta_max 74.1440
_cell_measurement_theta_min 5.9260
_cell_volume 756.61(19)
_computing_cell_refinement
;
CrysAlisPro, Agilent Technologies,
Version 1.171.37.35 (release 13-08-2014 CrysAlis171 .NET)
(compiled Aug 13 2014,18:06:01)
;
_computing_data_collection
;
CrysAlisPro, Agilent Technologies,
Version 1.171.37.35 (release 13-08-2014 CrysAlis171 .NET)
(compiled Aug 13 2014,18:06:01)
;
_computing_data_reduction
;
CrysAlisPro, Agilent Technologies,
Version 1.171.37.35 (release 13-08-2014 CrysAlis171 .NET)
(compiled Aug 13 2014,18:06:01)
;
_computing_molecular_graphics 'Olex2 (Dolomanov et al., 2009)'
_computing_publication_material 'Olex2 (Dolomanov et al., 2009)'
_computing_structure_refinement 'ShelXL (Sheldrick, 2008)'
_computing_structure_solution 'olex2.solve (Bourhis et al., 2015)'
_diffrn_ambient_environment N~2~
_diffrn_ambient_temperature 120(2)
_diffrn_crystal_treatment 'flash frozen in gaseous N2'
_diffrn_detector 'CCD area detector'
_diffrn_detector_area_resol_mean 5.1806
_diffrn_detector_type 'Agilent Diffraction Atlas detector'
_diffrn_measured_fraction_theta_full 0.997
_diffrn_measured_fraction_theta_max 0.954
_diffrn_measurement_details
;
#__ type_ start__ end____ width___ exp.time_
  1 omega   52.00  114.00   2.0000    3.0000
omega____ theta____ kappa____ phi______ frames
    -      105.5072 -125.0000   60.0000 31

#__ type_ start__ end____ width___ exp.time_
  2 omega   97.00  123.00   2.0000    3.0000
omega____ theta____ kappa____ phi______ frames
    -      105.5072  -77.0000  -30.0000 13

#__ type_ start__ end____ width___ exp.time_
  3 omega   74.00  176.00   2.0000    3.0000
omega____ theta____ kappa____ phi______ frames
    -      105.5072   15.0000  -90.0000 51

#__ type_ start__ end____ width___ exp.time_
  4 omega  110.00  168.00   2.0000    3.0000
omega____ theta____ kappa____ phi______ frames
    -      105.5072  125.0000   60.0000 29

#__ type_ start__ end____ width___ exp.time_
  5 omega   94.00  168.00   2.0000    3.0000
omega____ theta____ kappa____ phi______ frames
    -      105.5072  125.0000  -90.0000 37

#__ type_ start__ end____ width___ exp.time_
  6 omega  150.00  176.00   2.0000    3.0000
omega____ theta____ kappa____ phi______ frames
    -      105.5072  125.0000 -150.0000 13

#__ type_ start__ end____ width___ exp.time_
  7 omega   80.00  170.00   2.0000    3.0000
omega____ theta____ kappa____ phi______ frames
    -      105.5072   61.0000  -30.0000 45

#__ type_ start__ end____ width___ exp.time_
  8 omega   53.00   95.00   2.0000    3.0000
omega____ theta____ kappa____ phi______ frames
    -      105.5072  -45.0000 -180.0000 21

#__ type_ start__ end____ width___ exp.time_
  9 omega   87.00  121.00   2.0000    3.0000
omega____ theta____ kappa____ phi______ frames
    -      105.5072 -125.0000 -180.0000 17

#__ type_ start__ end____ width___ exp.time_
 10 omega   46.00   84.00   2.0000    3.0000
omega____ theta____ kappa____ phi______ frames
    -      105.5072  -30.0000  -60.0000 19

#__ type_ start__ end____ width___ exp.time_
 11 omega   50.00   84.00   2.0000    3.0000
omega____ theta____ kappa____ phi______ frames
    -      105.5072  -30.0000  -30.0000 17

#__ type_ start__ end____ width___ exp.time_
 12 omega   41.00   81.00   2.0000    3.0000
omega____ theta____ kappa____ phi______ frames
    -      105.5072  -77.0000  -30.0000 20

#__ type_ start__ end____ width___ exp.time_
 13 omega   36.00   98.00   2.0000    3.0000
omega____ theta____ kappa____ phi______ frames
    -      105.5072  -45.0000   30.0000 31

#__ type_ start__ end____ width___ exp.time_
 14 omega   37.00   95.00   2.0000    3.0000
omega____ theta____ kappa____ phi______ frames
    -      105.5072  -77.0000 -180.0000 29

#__ type_ start__ end____ width___ exp.time_
 15 omega  -46.00   28.00   2.0000    2.0000
omega____ theta____ kappa____ phi______ frames
    -      -38.5000   38.0000 -180.0000 37

#__ type_ start__ end____ width___ exp.time_
 16 omega  -64.00   32.00   2.0000    2.0000
omega____ theta____ kappa____ phi______ frames
    -      -38.5000   57.0000   30.0000 48

#__ type_ start__ end____ width___ exp.time_
 17 omega  -89.00  -33.00   2.0000    2.0000
omega____ theta____ kappa____ phi______ frames
    -      -38.5000  125.0000   90.0000 28

#__ type_ start__ end____ width___ exp.time_
 18 omega -106.00  -16.00   2.0000    2.0000
omega____ theta____ kappa____ phi______ frames
    -      -38.5000  -57.0000 -120.0000 45
;
_diffrn_measurement_device '\k-geometry diffractometer'
_diffrn_measurement_device_type 'SuperNova-Duo, Atlas'
_diffrn_measurement_method '\w scans'
_diffrn_measurement_specimen_support 'MiTeGen micromount'
_diffrn_orient_matrix_UB_11 0.0248966000
_diffrn_orient_matrix_UB_12 -0.1710492000
_diffrn_orient_matrix_UB_13 0.0015387000
_diffrn_orient_matrix_UB_21 -0.0323212000
_diffrn_orient_matrix_UB_22 -0.0029979000
_diffrn_orient_matrix_UB_23 -0.1291334000
_diffrn_orient_matrix_UB_31 0.2052922000
_diffrn_orient_matrix_UB_32 0.0096127000
_diffrn_orient_matrix_UB_33 -0.0475628000
_diffrn_radiation_collimation 'focusing mirrors'
_diffrn_radiation_monochromator mirror
_diffrn_radiation_probe x-ray
_diffrn_radiation_type CuK\a
_diffrn_radiation_wavelength 1.54184
_diffrn_radiation_wavelength_determination fundamental
_diffrn_reflns_av_R_equivalents 0.0278
_diffrn_reflns_av_unetI/netI 0.0395
_diffrn_reflns_Laue_measured_fraction_full 0.997
_diffrn_reflns_Laue_measured_fraction_max 0.954
_diffrn_reflns_limit_h_max 8
_diffrn_reflns_limit_h_min -8
_diffrn_reflns_limit_k_max 11
_diffrn_reflns_limit_k_min -10
_diffrn_reflns_limit_l_max 13
_diffrn_reflns_limit_l_min -14
_diffrn_reflns_number 5157
_diffrn_reflns_point_group_measured_fraction_full 0.997
_diffrn_reflns_point_group_measured_fraction_max 0.954
_diffrn_reflns_theta_full 67.684
_diffrn_reflns_theta_max 74.116
_diffrn_reflns_theta_min 4.919
_diffrn_source 'microfocus sealed tube'
_diffrn_source_current 0.8
_diffrn_source_power 0.04
_diffrn_source_target Cu
_diffrn_source_type 'Agilent Diffraction microfocus tube'
_diffrn_source_voltage 50
_exptl_absorpt_coefficient_mu 1.565
_exptl_absorpt_correction_T_max 0.931
_exptl_absorpt_correction_T_min 0.681
_exptl_absorpt_correction_type gaussian
_exptl_absorpt_process_details
;
CrysAlisPro, Agilent Technologies,
Version 1.171.37.35 (release 13-08-2014 CrysAlis171 .NET)
(compiled Aug 13 2014,18:06:01)
Numerical absorption correction based on gaussian integration over
            a multifaceted crystal model
Empirical absorption correction using spherical harmonics,
 implemented in SCALE3 ABSPACK scaling algorithm.
;
_exptl_crystal_colour 'clear colourless'
_exptl_crystal_colour_lustre clear
_exptl_crystal_colour_primary colourless
_exptl_crystal_density_diffrn 1.362
_exptl_crystal_description plate
_exptl_crystal_F_000 328
_exptl_crystal_recrystallization_method 'Re-crystallisation from solvent: 1:1 water:acetone'
_exptl_crystal_size_max 0.3666
_exptl_crystal_size_mid 0.2579
_exptl_crystal_size_min 0.0469
_refine_diff_density_max 0.474
_refine_diff_density_min -0.281
_refine_diff_density_rms 0.060
_refine_ls_extinction_method none
_refine_ls_goodness_of_fit_ref 1.041
_refine_ls_hydrogen_treatment constr
_refine_ls_matrix_type full
_refine_ls_number_parameters 193
_refine_ls_number_reflns 2945
_refine_ls_number_restraints 0
_refine_ls_restrained_S_all 1.041
_refine_ls_R_factor_all 0.0452
_refine_ls_R_factor_gt 0.0410
_refine_ls_shift/su_max 0.000
_refine_ls_shift/su_mean 0.000
_refine_ls_structure_factor_coef Fsqd
_refine_ls_weighting_details 'w=1/[\s^2^(Fo^2^)+(0.0646P)^2^+0.2695P] where P=(Fo^2^+2Fc^2^)/3'
_refine_ls_weighting_scheme calc
_refine_ls_wR_factor_gt 0.1096
_refine_ls_wR_factor_ref 0.1139
_reflns_Friedel_coverage 0.000
_reflns_number_gt 2656
_reflns_number_total 2945
_reflns_threshold_expression 'I > 2\s(I)'
_cod_data_source_file c7md00554g2.cif
_cod_data_source_block mbfcme
_cod_depositor_comments 'Adding full bibliography for 7121167--7121168.cif.'
_cod_database_code 7121168
_nottingham_internal_coll_name MBFCME
_nottingham_internal_coll_number 14847
_nottingham_internal_coll_client MBF/CJM
_nottingham_internal_coll_type custom
_nottingham_internal_coll_frame_method 'omega scans'
_nottingham_internal_coll_frame_time '3.0000, 2.0000'
_nottingham_internal_coll_frame_width 2.0000
_nottingham_internal_coll_user pczwl
_nottingham_internal_coll_date 04/06/2015
_nottingham_internal_coll_location NOTTS
_nottingham_internal_coll_instrument 'SN, XDA 017/09'
_nottingham_internal_process_date 04/06/2015
_nottingham_internal_process_user pczwl
_nottingham_internal_solution_date 4/6/2015
_nottingham_internal_solution_user pczwl
_nottingham_internal_refinement_date 4/6/2015
_nottingham_internal_refinement_user pczwl
_nottingham_internal_validation_date 4/6/2015
_nottingham_internal_validation_user pczwl
_nottingham_internal_archive_date 4/6/2015
_shelx_shelxl_version_number 2014/7
_chemical_oxdiff_formula 'C11 H18 N6 O3 Si'
_chemical_oxdiff_usercomment 'MBFCME #14847 SN-566 IN FOMBLIN FILM ON A MICROMOUNT FOR MBF/CJM'
_shelx_space_group_comment
;
The symmetry employed for this shelxl refinement is uniquely defined
by the following loop, which should always be used as a source of
symmetry information in preference to the above space-group names.
They are only intended as comments.
;
_reflns_odcompleteness_completeness 99.85
_reflns_odcompleteness_iscentric 1
_reflns_odcompleteness_theta 66.97
_olex2_refinement_description
;
1. Fixed Uiso
 At 1.2 times of:
  All C(H) groups, All C(H,H) groups, All N(H,H) groups
 At 1.5 times of:
  All C(H,H,H) groups
2.a Secondary CH2 refined with riding coordinates:
 C11(H11A,H11B), C13(H13A,H13B), C14(H14A,H14B)
2.b Aromatic/amide H refined with riding coordinates:
 C8(H8)
2.c X=CH2 refined with riding coordinates:
 N21(H21A,H21B)
2.d Idealised Me refined as rotating group:
 C16(H16A,H16B,H16C), C17(H17A,H17B,H17C), C18(H18A,H18B,H18C)
;
_olex2_exptl_crystal_mounting_method 'in fomblin film on a micromount'
_olex2_submission_special_instructions 'No special instructions were received'

loop_
_space_group_symop_operation_xyz
'x, y, z'
'-x, -y, -z'

loop_
_atom_site_label
_atom_site_type_symbol
_atom_site_fract_x
_atom_site_fract_y
_atom_site_fract_z
_atom_site_U_iso_or_equiv
_atom_site_adp_type
_atom_site_occupancy
_atom_site_site_symmetry_order
_atom_site_calc_flag
_atom_site_refinement_flags_posn
C1 C -0.1396(2) 0.26723(17) 1.00353(14) 0.0170(3) Uani 1 1 d .
N2 N -0.17529(19) 0.25543(15) 0.89071(12) 0.0178(3) Uani 1 1 d .
N3 N -0.25869(19) 0.36377(15) 0.82780(12) 0.0199(3) Uani 1 1 d .
N4 N -0.30389(18) 0.49184(15) 0.87204(12) 0.0185(3) Uani 1 1 d .
C5 C -0.2703(2) 0.51990(17) 0.98287(14) 0.0160(3) Uani 1 1 d .
C6 C -0.2968(2) 0.64374(18) 1.05408(14) 0.0161(3) Uani 1 1 d .
N7 N -0.23598(19) 0.61072(15) 1.15878(12) 0.0190(3) Uani 1 1 d .
C8 C -0.1760(2) 0.47073(18) 1.15285(15) 0.0193(3) Uani 1 1 d .
H8 H -0.1277 0.4183 1.2141 0.023 Uiso 1 1 calc R
N9 N -0.19194(18) 0.41006(15) 1.04770(12) 0.0161(3) Uani 1 1 d .
O10 O -0.06991(17) 0.17191(13) 1.05825(11) 0.0231(3) Uani 1 1 d .
C11 C -0.1286(2) 0.11377(18) 0.82735(15) 0.0202(4) Uani 1 1 d .
H11A H -0.1378 0.0309 0.8865 0.024 Uiso 1 1 calc R
H11B H -0.2175 0.1003 0.7755 0.024 Uiso 1 1 calc R
O12 O 0.04613(15) 0.10738(13) 0.75762(10) 0.0195(3) Uani 1 1 d .
C13 C 0.0615(2) 0.19592(19) 0.64917(15) 0.0209(3) Uani 1 1 d .
H13A H 0.0428 0.3029 0.6688 0.025 Uiso 1 1 calc R
H13B H -0.0326 0.1707 0.6044 0.025 Uiso 1 1 calc R
C14 C 0.2480(2) 0.16475(19) 0.57393(15) 0.0229(4) Uani 1 1 d .
H14A H 0.2654 0.0571 0.5568 0.027 Uiso 1 1 calc R
H14B H 0.3402 0.1894 0.6204 0.027 Uiso 1 1 calc R
Si15 Si 0.28769(6) 0.27221(5) 0.42821(4) 0.01932(15) Uani 1 1 d .
C16 C 0.2730(3) 0.4751(2) 0.46091(18) 0.0289(4) Uani 1 1 d .
H16A H 0.3389 0.4919 0.5251 0.043 Uiso 1 1 calc GR
H16B H 0.1453 0.5098 0.4859 0.043 Uiso 1 1 calc GR
H16C H 0.3271 0.5300 0.3889 0.043 Uiso 1 1 calc GR
C17 C 0.5166(3) 0.2141(2) 0.34147(17) 0.0312(4) Uani 1 1 d .
H17A H 0.5362 0.2661 0.2639 0.047 Uiso 1 1 calc GR
H17B H 0.5245 0.1065 0.3290 0.047 Uiso 1 1 calc GR
H17C H 0.6097 0.2392 0.3858 0.047 Uiso 1 1 calc GR
C18 C 0.1093(3) 0.2300(2) 0.34240(16) 0.0274(4) Uani 1 1 d .
H18A H 0.1425 0.2683 0.2604 0.041 Uiso 1 1 calc GR
H18B H -0.0078 0.2775 0.3808 0.041 Uiso 1 1 calc GR
H18C H 0.0996 0.1222 0.3411 0.041 Uiso 1 1 calc GR
C19 C -0.3811(2) 0.79254(17) 1.03065(14) 0.0169(3) Uani 1 1 d .
O20 O -0.47237(16) 0.80814(13) 0.95143(11) 0.0219(3) Uani 1 1 d .
N21 N -0.35561(19) 0.90079(15) 1.10149(12) 0.0204(3) Uani 1 1 d .
H21A H -0.4054 0.9907 1.0936 0.024 Uiso 1 1 calc R
H21B H -0.2890 0.8825 1.1563 0.024 Uiso 1 1 calc R

loop_
_atom_site_aniso_label
_atom_site_aniso_U_11
_atom_site_aniso_U_22
_atom_site_aniso_U_33
_atom_site_aniso_U_23
_atom_site_aniso_U_13
_atom_site_aniso_U_12
C1 0.0151(7) 0.0129(7) 0.0215(8) 0.0007(6) -0.0001(6) 0.0000(6)
N2 0.0202(7) 0.0134(6) 0.0189(7) 0.0008(5) -0.0023(5) 0.0015(5)
N3 0.0219(7) 0.0169(7) 0.0201(7) 0.0015(5) -0.0032(5) 0.0022(5)
N4 0.0189(7) 0.0171(7) 0.0188(7) 0.0001(5) -0.0030(5) 0.0023(5)
C5 0.0123(7) 0.0151(7) 0.0203(8) 0.0043(6) -0.0031(6) 0.0004(5)
C6 0.0139(7) 0.0156(7) 0.0181(8) 0.0027(6) -0.0023(6) -0.0003(6)
N7 0.0198(7) 0.0166(7) 0.0211(7) 0.0014(5) -0.0056(5) -0.0002(5)
C8 0.0217(8) 0.0169(8) 0.0197(8) 0.0024(6) -0.0062(6) 0.0000(6)
N9 0.0166(6) 0.0121(6) 0.0194(7) 0.0025(5) -0.0039(5) 0.0013(5)
O10 0.0279(6) 0.0155(6) 0.0259(6) 0.0033(5) -0.0072(5) 0.0038(5)
C11 0.0228(8) 0.0148(8) 0.0221(8) -0.0019(6) -0.0016(6) -0.0010(6)
O12 0.0220(6) 0.0173(6) 0.0182(6) 0.0011(4) -0.0031(5) 0.0031(4)
C13 0.0240(9) 0.0201(8) 0.0180(8) 0.0015(6) -0.0046(6) 0.0038(6)
C14 0.0232(9) 0.0233(8) 0.0209(8) 0.0000(7) -0.0034(7) 0.0053(7)
Si15 0.0199(3) 0.0192(2) 0.0185(2) -0.00049(17) -0.00405(17) 0.00238(17)
C16 0.0251(9) 0.0243(9) 0.0388(11) -0.0044(8) -0.0100(8) -0.0002(7)
C17 0.0267(10) 0.0372(11) 0.0265(9) 0.0018(8) -0.0006(7) 0.0065(8)
C18 0.0320(10) 0.0276(9) 0.0245(9) -0.0023(7) -0.0098(7) -0.0029(7)
C19 0.0146(7) 0.0150(8) 0.0195(8) 0.0005(6) 0.0002(6) 0.0013(6)
O20 0.0233(6) 0.0181(6) 0.0255(6) -0.0011(5) -0.0096(5) 0.0048(5)
N21 0.0244(7) 0.0150(7) 0.0224(7) 0.0002(5) -0.0081(6) 0.0040(5)

loop_
_atom_type_symbol
_atom_type_description
_atom_type_scat_dispersion_real
_atom_type_scat_dispersion_imag
_atom_type_scat_source
C C 0.0181 0.0091 'International Tables Vol C Tables 4.2.6.8 and 6.1.1.4'
H H 0.0000 0.0000 'International Tables Vol C Tables 4.2.6.8 and 6.1.1.4'
N N 0.0311 0.0180 'International Tables Vol C Tables 4.2.6.8 and 6.1.1.4'
O O 0.0492 0.0322 'International Tables Vol C Tables 4.2.6.8 and 6.1.1.4'
Si Si 0.2541 0.3302 'International Tables Vol C Tables 4.2.6.8 and 6.1.1.4'

loop_
_exptl_crystal_face_index_h
_exptl_crystal_face_index_k
_exptl_crystal_face_index_l
_exptl_crystal_face_perp_dist
_exptl_oxdiff_crystal_face_indexfrac_h
_exptl_oxdiff_crystal_face_indexfrac_k
_exptl_oxdiff_crystal_face_indexfrac_l
_exptl_oxdiff_crystal_face_x
_exptl_oxdiff_crystal_face_y
_exptl_oxdiff_crystal_face_z
0 0 1 0.0375 0.0015 -0.0039 0.9989 0.0022 -0.1290 -0.0472
0 0 -1 0.0095 -0.0015 0.0039 -0.9989 -0.0022 0.1290 0.0472
-3 4 1 0.1526 -3.0208 3.9623 1.0362 -0.7514 -0.0480 -0.6313
2 5 -1 0.1151 1.9656 5.0210 -0.9951 -0.8114 0.0499 0.4991
4 3 -1 0.0616 3.9763 3.0430 -1.0175 -0.4231 -0.0063 0.8939
0 -1 0 0.1655 0.0062 -0.9993 -0.0037 0.1711 0.0033 -0.0081
-5 -1 1 0.1295 -4.9879 -1.0548 1.0324 0.0578 0.0311 -1.0832
3 -5 0 0.1942 3.0285 -4.9655 -0.0410 0.9247 -0.0777 0.5760
5 1 -1 0.1229 4.9879 1.0548 -1.0324 -0.0578 -0.0311 1.0832
3 0 -5 0.0692 2.9897 0.0504 -5.0168 0.0581 0.5511 0.8529
-2 -1 -7 0.0566 -2.0028 -0.9927 -6.9811 0.1092 0.9692 -0.0887

loop_
_geom_angle_atom_site_label_1
_geom_angle_atom_site_label_2
_geom_angle_atom_site_label_3
_geom_angle
N2 C1 N9 110.50(14)
O10 C1 N2 126.36(15)
O10 C1 N9 123.12(16)
C1 N2 N3 126.77(13)
C1 N2 C11 119.24(13)
N3 N2 C11 113.96(13)
N4 N3 N2 120.19(14)
N3 N4 C5 118.89(14)
N4 C5 C6 133.84(15)
N4 C5 N9 121.02(14)
C6 C5 N9 105.14(14)
C5 C6 C19 128.42(15)
N7 C6 C5 109.66(14)
N7 C6 C19 121.89(15)
C8 N7 C6 106.51(14)
N7 C8 H8 124.3
N7 C8 N9 111.32(14)
N9 C8 H8 124.3
C5 N9 C1 122.55(14)
C8 N9 C1 130.08(14)
C8 N9 C5 107.36(13)
N2 C11 H11A 109.1
N2 C11 H11B 109.1
H11A C11 H11B 107.8
O12 C11 N2 112.58(13)
O12 C11 H11A 109.1
O12 C11 H11B 109.1
C11 O12 C13 113.69(12)
O12 C13 H13A 109.9
O12 C13 H13B 109.9
O12 C13 C14 108.91(13)
H13A C13 H13B 108.3
C14 C13 H13A 109.9
C14 C13 H13B 109.9
C13 C14 H14A 108.8
C13 C14 H14B 108.8
C13 C14 Si15 113.75(12)
H14A C14 H14B 107.7
Si15 C14 H14A 108.8
Si15 C14 H14B 108.8
C16 Si15 C14 108.76(9)
C16 Si15 C18 110.02(9)
C17 Si15 C14 108.90(8)
C17 Si15 C16 110.46(9)
C17 Si15 C18 109.85(9)
C18 Si15 C14 108.81(8)
Si15 C16 H16A 109.5
Si15 C16 H16B 109.5
Si15 C16 H16C 109.5
H16A C16 H16B 109.5
H16A C16 H16C 109.5
H16B C16 H16C 109.5
Si15 C17 H17A 109.5
Si15 C17 H17B 109.5
Si15 C17 H17C 109.5
H17A C17 H17B 109.5
H17A C17 H17C 109.5
H17B C17 H17C 109.5
Si15 C18 H18A 109.5
Si15 C18 H18B 109.5
Si15 C18 H18C 109.5
H18A C18 H18B 109.5
H18A C18 H18C 109.5
H18B C18 H18C 109.5
O20 C19 C6 119.80(15)
O20 C19 N21 124.37(15)
N21 C19 C6 115.79(14)
C19 N21 H21A 120.0
C19 N21 H21B 120.0
H21A N21 H21B 120.0

loop_
_geom_bond_atom_site_label_1
_geom_bond_atom_site_label_2
_geom_bond_distance
C1 N2 1.373(2)
C1 N9 1.399(2)
C1 O10 1.201(2)
N2 N3 1.3854(19)
N2 C11 1.472(2)
N3 N4 1.271(2)
N4 C5 1.370(2)
C5 C6 1.379(2)
C5 N9 1.389(2)
C6 N7 1.379(2)
C6 C19 1.486(2)
N7 C8 1.311(2)
C8 H8 0.9500
C8 N9 1.361(2)
C11 H11A 0.9900
C11 H11B 0.9900
C11 O12 1.396(2)
O12 C13 1.444(2)
C13 H13A 0.9900
C13 H13B 0.9900
C13 C14 1.509(2)
C14 H14A 0.9900
C14 H14B 0.9900
C14 Si15 1.8846(18)
Si15 C16 1.8675(19)
Si15 C17 1.8613(19)
Si15 C18 1.8701(19)
C16 H16A 0.9800
C16 H16B 0.9800
C16 H16C 0.9800
C17 H17A 0.9800
C17 H17B 0.9800
C17 H17C 0.9800
C18 H18A 0.9800
C18 H18B 0.9800
C18 H18C 0.9800
C19 O20 1.237(2)
C19 N21 1.330(2)
N21 H21A 0.8800
N21 H21B 0.8800

loop_
_geom_hbond_atom_site_label_D
_geom_hbond_atom_site_label_H
_geom_hbond_atom_site_label_A
_geom_hbond_distance_DH
_geom_hbond_distance_HA
_geom_hbond_distance_DA
_geom_hbond_angle_DHA
_geom_hbond_site_symmetry_A
N21 H21A O20 0.88 2.08 2.9486(18) 170.9 2_477
N21 H21B O12 0.88 2.24 3.0700(19) 156.6 2_567

loop_
_geom_torsion_atom_site_label_1
_geom_torsion_atom_site_label_2
_geom_torsion_atom_site_label_3
_geom_torsion_atom_site_label_4
_geom_torsion
C1 N2 N3 N4 3.0(2)
C1 N2 C11 O12 -91.04(17)
N2 C1 N9 C5 0.6(2)
N2 C1 N9 C8 -177.67(15)
N2 N3 N4 C5 -0.6(2)
N2 C11 O12 C13 -74.63(17)
N3 N2 C11 O12 90.93(16)
N3 N4 C5 C6 178.14(16)
N3 N4 C5 N9 -1.4(2)
N4 C5 C6 N7 -179.41(16)
N4 C5 C6 C19 2.2(3)
N4 C5 N9 C1 1.4(2)
N4 C5 N9 C8 -179.97(14)
C5 C6 N7 C8 -0.70(18)
C5 C6 C19 O20 15.6(2)
C5 C6 C19 N21 -166.33(15)
C6 C5 N9 C1 -178.24(13)
C6 C5 N9 C8 0.36(17)
C6 N7 C8 N9 0.94(18)
N7 C6 C19 O20 -162.54(15)
N7 C6 C19 N21 15.5(2)
N7 C8 N9 C1 177.63(15)
N7 C8 N9 C5 -0.84(19)
N9 C1 N2 N3 -2.8(2)
N9 C1 N2 C11 179.44(13)
N9 C5 C6 N7 0.20(17)
N9 C5 C6 C19 -178.16(15)
O10 C1 N2 N3 178.67(15)
O10 C1 N2 C11 0.9(2)
O10 C1 N9 C5 179.16(14)
O10 C1 N9 C8 0.9(3)
C11 N2 N3 N4 -179.13(14)
C11 O12 C13 C14 -172.61(14)
O12 C13 C14 Si15 179.66(11)
C13 C14 Si15 C16 62.98(15)
C13 C14 Si15 C17 -176.59(13)
C13 C14 Si15 C18 -56.87(15)
C19 C6 N7 C8 177.78(14)
